data_2204542
loop_
_publ_author_name
'Parvez, Masood'
Atta-ur-Rahman
'Choudhary, Iqbal M.'
'Zareen, Seema'
'Akhtar, Nadeem M.'
'Shujaat, Shahida'
'Ngounou, F. N.'

_publ_section_title
;
 Arjunglucoside I chloromethane 0.25-solvate monohydrate
;
_journal_issue 11
_journal_name_full 'Acta Crystallographica Section E'
_journal_page_first o2130
_journal_page_last o2132
_journal_paper_doi 10.1107/S1600536804026546
_journal_volume 60
_journal_year 2004
_chemical_formula_iupac 'C36 H58 O11, 0.25C H3 Cl, H2 O1'
_chemical_formula_moiety 'C36 H58 O11, 0.25C H3 Cl, H2 O1'
_chemical_formula_sum 'C36.25 H60.75 Cl0.25 O12'
_chemical_formula_weight 697.46
_chemical_name_common 'arjunglucoside I'
_chemical_name_systematic
;
\b-D-Glucopyranosyl 2\a,3\b,19\a,23-tetrahydroxyolean-12-en-28-oate
;
_space_group_IT_number 5
_symmetry_cell_setting monoclinic
_symmetry_space_group_name_Hall 'C 2y'
_symmetry_space_group_name_H-M 'C 1 2 1'
_atom_sites_solution_hydrogens geom
_atom_sites_solution_primary direct
_atom_sites_solution_secondary difmap
_cell_angle_alpha 90.00
_cell_angle_beta 100.103(12)
_cell_angle_gamma 90.00
_cell_formula_units_Z 4
_cell_length_a 30.241(9)
_cell_length_b 7.441(2)
_cell_length_c 16.290(7)
_cell_measurement_reflns_used 7564
_cell_measurement_temperature 293(2)
_cell_measurement_theta_max 27.4
_cell_measurement_theta_min 3.8
_cell_volume 3609(2)
_computing_cell_refinement 'HKL DENZO (Otwinowski & Minor, 1997)'
_computing_data_collection 'COLLECT (Hooft, 1998)'
_computing_data_reduction 'SCALEPACK (Otwinowski & Minor, 1997)'
_computing_molecular_graphics 'ORTEPII (Johnson, 1976)'
_computing_publication_material 'SHELXL97 (Sheldrick, 1997)'
_computing_structure_refinement 'SHELXL97 (Sheldrick, 1997)'
_computing_structure_solution 'SAPI91 (Fan, 1991)'
_diffrn_ambient_temperature 293(2)
_diffrn_measured_fraction_theta_full 0.987
_diffrn_measured_fraction_theta_max 0.987
_diffrn_measurement_device_type 'Nonius KappaCCD'
_diffrn_measurement_method '\w and \f'
_diffrn_radiation_monochromator graphite
_diffrn_radiation_source 'fine-focus sealed tube'
_diffrn_radiation_type MoK\a
_diffrn_radiation_wavelength 0.71073
_diffrn_reflns_av_R_equivalents 0.024
_diffrn_reflns_av_sigmaI/netI 0.048
_diffrn_reflns_limit_h_max 38
_diffrn_reflns_limit_h_min -38
_diffrn_reflns_limit_k_max 9
_diffrn_reflns_limit_k_min -9
_diffrn_reflns_limit_l_max 20
_diffrn_reflns_limit_l_min -21
_diffrn_reflns_number 7564
_diffrn_reflns_theta_full 27.4
_diffrn_reflns_theta_max 27.4
_diffrn_reflns_theta_min 3.8
_exptl_absorpt_coefficient_mu 0.112
_exptl_absorpt_correction_T_max 0.991
_exptl_absorpt_correction_T_min 0.976
_exptl_absorpt_correction_type multi-scan
_exptl_absorpt_process_details '(SORTAV; Blessing, 1997)'
_exptl_crystal_colour colorless
_exptl_crystal_density_diffrn 1.284
_exptl_crystal_density_meas ?
_exptl_crystal_density_method .
_exptl_crystal_description needle
_exptl_crystal_F_000 1514
_exptl_crystal_size_max 0.22
_exptl_crystal_size_mid 0.15
_exptl_crystal_size_min 0.08
_refine_diff_density_max 0.38
_refine_diff_density_min -0.38
_refine_ls_extinction_method none
_refine_ls_goodness_of_fit_ref 0.98
_refine_ls_hydrogen_treatment constr
_refine_ls_matrix_type full
_refine_ls_number_parameters 467
_refine_ls_number_reflns 4380
_refine_ls_number_restraints 4
_refine_ls_restrained_S_all 0.98
_refine_ls_R_factor_all 0.054
_refine_ls_R_factor_gt 0.043
_refine_ls_shift/su_max 0.002
_refine_ls_shift/su_mean 0.000
_refine_ls_structure_factor_coef Fsqd
_refine_ls_weighting_details 'calc w = 1/[\s^2^(Fo^2^)+(0.0635P)^2^+2.40P] where P = (Fo^2^+2Fc^2^)/3'
_refine_ls_weighting_scheme calc
_refine_ls_wR_factor_gt 0.108
_refine_ls_wR_factor_ref 0.115
_reflns_number_gt 3817
_reflns_number_total 4380
_reflns_threshold_expression I>2\s(I)
_cod_data_source_file lh6299.cif
_cod_data_source_block I
_cod_original_sg_symbol_H-M 'C 2'
_cod_database_code 2204542
_cod_database_fobs_code 2204542

loop_
_symmetry_equiv_pos_as_xyz
'x, y, z'
'-x, y, -z'
'x+1/2, y+1/2, z'
'-x+1/2, y+1/2, -z'

loop_
_atom_site_label
_atom_site_fract_x
_atom_site_fract_y
_atom_site_fract_z
_atom_site_U_iso_or_equiv
_atom_site_adp_type
_atom_site_calc_flag
_atom_site_refinement_flags
_atom_site_occupancy
_atom_site_type_symbol
O1 0.32447(7) 1.2120(3) 0.22648(12) 0.0268(4) Uani d . 1 O
H1 0.3103 1.1917 0.1797 0.040 Uiso calc R 1 H
O2 0.26369(6) 0.9381(3) 0.17554(11) 0.0261(4) Uani d . 1 O
H2 0.2743 0.9089 0.1345 0.039 Uiso calc R 1 H
O3 0.32968(7) 0.5535(3) 0.26133(14) 0.0340(5) Uani d . 1 O
H3 0.3311 0.4474 0.2484 0.051 Uiso calc R 1 H
O4 0.52716(7) 0.8968(4) 0.69251(13) 0.0368(5) Uani d . 1 O
H4 0.5312 0.9675 0.6559 0.055 Uiso calc R 1 H
O5 0.38323(6) 0.8399(3) 0.83006(12) 0.0250(4) Uani d . 1 O
O6 0.40705(6) 0.5564(3) 0.85895(12) 0.0250(4) Uani d . 1 O
O1' 0.36132(6) 0.5811(3) 0.95626(11) 0.0240(4) Uani d . 1 O
O2' 0.36939(8) 0.2256(3) 0.80804(12) 0.0316(5) Uani d . 1 O
H2' 0.3783 0.1214 0.8111 0.047 Uiso calc R 1 H
O3' 0.34410(7) 0.0305(3) 0.95509(13) 0.0295(5) Uani d . 1 O
H3' 0.3475 -0.0274 0.9138 0.044 Uiso calc R 1 H
O4' 0.29360(6) 0.2487(3) 1.04833(12) 0.0267(4) Uani d . 1 O
H4' 0.2693 0.2751 1.0201 0.040 Uiso calc R 1 H
O6' 0.29510(7) 0.8015(3) 1.03761(12) 0.0272(4) Uani d . 1 O
H6' 0.3115 0.8663 1.0153 0.041 Uiso calc R 1 H
C1 0.34176(9) 1.0996(4) 0.36681(16) 0.0221(5) Uani d . 1 C
H1A 0.3456 1.2203 0.3895 0.027 Uiso calc R 1 H
H1B 0.3704 1.0611 0.3538 0.027 Uiso calc R 1 H
C2 0.30683(9) 1.1031(4) 0.28667(16) 0.0215(5) Uani d . 1 C
H2A 0.2789 1.1564 0.2981 0.026 Uiso calc R 1 H
C3 0.29726(9) 0.9187(4) 0.24924(16) 0.0203(5) Uani d . 1 C
H3A 0.3248 0.8742 0.2322 0.024 Uiso calc R 1 H
C4 0.28277(9) 0.7812(4) 0.30974(16) 0.0219(5) Uani d . 1 C
C5 0.31848(8) 0.7862(4) 0.39137(16) 0.0203(5) Uani d . 1 C
H5 0.3467 0.7517 0.3739 0.024 Uiso calc R 1 H
C6 0.31069(10) 0.6421(4) 0.45403(17) 0.0258(6) Uani d . 1 C
H6A 0.3023 0.5302 0.4250 0.031 Uiso calc R 1 H
H6B 0.2862 0.6785 0.4817 0.031 Uiso calc R 1 H
C7 0.35300(9) 0.6136(4) 0.51871(17) 0.0240(6) Uani d . 1 C
H7A 0.3767 0.5690 0.4911 0.029 Uiso calc R 1 H
H7B 0.3471 0.5230 0.5582 0.029 Uiso calc R 1 H
C8 0.36910(8) 0.7873(4) 0.56638(15) 0.0188(5) Uani d . 1 C
C9 0.37046(9) 0.9453(4) 0.50441(16) 0.0193(5) Uani d . 1 C
H9 0.3950 0.9149 0.4748 0.023 Uiso calc R 1 H
C10 0.32827(9) 0.9720(4) 0.43360(16) 0.0201(5) Uani d . 1 C
C11 0.38632(10) 1.1182(4) 0.55348(18) 0.0271(6) Uani d . 1 C
H11A 0.4028 1.1913 0.5198 0.033 Uiso calc R 1 H
H11B 0.3601 1.1861 0.5617 0.033 Uiso calc R 1 H
C12 0.41555(9) 1.0880(4) 0.63720(17) 0.0243(6) Uani d . 1 C
H12 0.4240 1.1893 0.6696 0.029 Uiso calc R 1 H
C13 0.43035(8) 0.9304(4) 0.66922(16) 0.0193(5) Uani d . 1 C
C14 0.41885(8) 0.7611(4) 0.61606(15) 0.0189(5) Uani d . 1 C
C15 0.42246(9) 0.5869(4) 0.66804(17) 0.0234(6) Uani d . 1 C
H15A 0.3946 0.5692 0.6887 0.028 Uiso calc R 1 H
H15B 0.4261 0.4862 0.6320 0.028 Uiso calc R 1 H
C16 0.46146(9) 0.5868(4) 0.74223(16) 0.0232(6) Uani d . 1 C
H16A 0.4897 0.5979 0.7221 0.028 Uiso calc R 1 H
H16B 0.4618 0.4738 0.7721 0.028 Uiso calc R 1 H
C17 0.45668(8) 0.7430(4) 0.80163(16) 0.0218(5) Uani d . 1 C
C18 0.45927(9) 0.9250(4) 0.75706(17) 0.0214(5) Uani d . 1 C
H18 0.4462 1.0141 0.7902 0.026 Uiso calc R 1 H
C19 0.50798(9) 0.9903(4) 0.75466(17) 0.0267(6) Uani d . 1 C
H19 0.5060 1.1173 0.7385 0.032 Uiso calc R 1 H
C20 0.53991(10) 0.9790(5) 0.83957(18) 0.0340(7) Uani d . 1 C
C21 0.53850(10) 0.7880(5) 0.87362(19) 0.0357(7) Uani d . 1 C
H21A 0.5496 0.7052 0.8359 0.043 Uiso calc R 1 H
H21B 0.5584 0.7807 0.9272 0.043 Uiso calc R 1 H
C22 0.49154(9) 0.7311(5) 0.88406(17) 0.0294(6) Uani d . 1 C
H22A 0.4816 0.8070 0.9257 0.035 Uiso calc R 1 H
H22B 0.4926 0.6083 0.9044 0.035 Uiso calc R 1 H
C23 0.28451(10) 0.5970(4) 0.26932(18) 0.0285(6) Uani d . 1 C
H23A 0.2731 0.5066 0.3031 0.034 Uiso calc R 1 H
H23B 0.2656 0.5972 0.2147 0.034 Uiso calc R 1 H
C24 0.23390(9) 0.8112(5) 0.32055(18) 0.0324(7) Uani d . 1 C
H24A 0.2290 0.9368 0.3287 0.049 Uiso calc R 1 H
H24B 0.2281 0.7449 0.3681 0.049 Uiso calc R 1 H
H24C 0.2140 0.7704 0.2715 0.049 Uiso calc R 1 H
C25 0.28795(9) 1.0536(4) 0.46610(17) 0.0275(6) Uani d . 1 C
H25A 0.2738 0.9627 0.4944 0.041 Uiso calc R 1 H
H25B 0.2667 1.0996 0.4201 0.041 Uiso calc R 1 H
H25C 0.2981 1.1496 0.5042 0.041 Uiso calc R 1 H
C26 0.33623(9) 0.8262(4) 0.62768(17) 0.0236(6) Uani d . 1 C
H26A 0.3410 0.9463 0.6490 0.035 Uiso calc R 1 H
H26B 0.3416 0.7422 0.6731 0.035 Uiso calc R 1 H
H26C 0.3058 0.8143 0.5988 0.035 Uiso calc R 1 H
C27 0.45337(9) 0.7415(4) 0.55651(16) 0.0248(6) Uani d . 1 C
H27A 0.4421 0.6582 0.5129 0.037 Uiso calc R 1 H
H27B 0.4813 0.6979 0.5872 0.037 Uiso calc R 1 H
H27C 0.4581 0.8564 0.5326 0.037 Uiso calc R 1 H
C28 0.41150(9) 0.7237(4) 0.83013(15) 0.0206(5) Uani d . 1 C
C29 0.58797(11) 1.0233(7) 0.8281(2) 0.0508(10) Uani d . 1 C
H29A 0.5982 0.9336 0.7935 0.076 Uiso calc R 1 H
H29B 0.6073 1.0250 0.8816 0.076 Uiso calc R 1 H
H29C 0.5884 1.1389 0.8022 0.076 Uiso calc R 1 H
C30 0.52571(13) 1.1189(6) 0.8991(2) 0.0463(9) Uani d . 1 C
H30A 0.5448 1.1093 0.9526 0.069 Uiso calc R 1 H
H30B 0.4951 1.0978 0.9049 0.069 Uiso calc R 1 H
H30C 0.5284 1.2372 0.8769 0.069 Uiso calc R 1 H
C1' 0.36544(9) 0.4984(4) 0.88013(16) 0.0218(6) Uani d . 1 C
H1' 0.3401 0.5296 0.8362 0.026 Uiso calc R 1 H
C2' 0.37043(9) 0.2950(4) 0.88972(16) 0.0224(5) Uani d . 1 C
H2'1 0.3997 0.2680 0.9238 0.027 Uiso calc R 1 H
C3' 0.33353(9) 0.2137(4) 0.93149(16) 0.0222(5) Uani d . 1 C
H3'1 0.3049 0.2174 0.8924 0.027 Uiso calc R 1 H
C4' 0.32883(9) 0.3179(4) 1.00981(16) 0.0212(5) Uani d . 1 C
H4'1 0.3570 0.3057 1.0495 0.025 Uiso calc R 1 H
C5' 0.32231(9) 0.5173(4) 0.98748(16) 0.0207(5) Uani d . 1 C
H5' 0.2957 0.5312 0.9440 0.025 Uiso calc R 1 H
C6' 0.31739(10) 0.6348(4) 1.06081(17) 0.0263(6) Uani d . 1 C
H6'1 0.3007 0.5694 1.0968 0.032 Uiso calc R 1 H
H6'2 0.3470 0.6597 1.0926 0.032 Uiso calc R 1 H
O12 0.57488(13) 0.5551(8) 0.6748(4) 0.143(2) Uani d D 1 O
H12A 0.5657 0.4557 0.6579 0.172 Uiso d D 1 H
H12B 0.6011 0.5626 0.6684 0.172 Uiso d D 1 H
Cl1 0.4622(2) 0.2036(11) 0.4067(4) 0.103(2) Uani d P 0.25 Cl
C31 0.4881(5) 0.260(2) 0.4591(9) 0.041(3) Uiso d P 0.25 C
H31A 0.4743 0.3491 0.4889 0.062 Uiso calc PR 0.25 H
H31B 0.5121 0.3134 0.4363 0.062 Uiso calc PR 0.25 H
H31C 0.4997 0.1646 0.4964 0.062 Uiso calc PR 0.25 H

loop_
_atom_site_aniso_label
_atom_site_aniso_U_11
_atom_site_aniso_U_22
_atom_site_aniso_U_33
_atom_site_aniso_U_12
_atom_site_aniso_U_13
_atom_site_aniso_U_23
O1 0.0364(11) 0.0209(10) 0.0226(9) -0.0010(8) 0.0041(8) 0.0037(8)
O2 0.0263(10) 0.0339(11) 0.0178(9) 0.0027(8) 0.0026(7) 0.0006(8)
O3 0.0385(11) 0.0224(11) 0.0403(12) 0.0008(9) 0.0045(9) -0.0082(9)
O4 0.0265(10) 0.0611(15) 0.0246(11) -0.0062(11) 0.0095(9) 0.0006(10)
O5 0.0277(10) 0.0224(10) 0.0272(10) 0.0017(8) 0.0107(8) 0.0022(8)
O6 0.0229(9) 0.0235(10) 0.0316(10) 0.0004(8) 0.0129(8) 0.0056(9)
O1' 0.0253(9) 0.0248(10) 0.0246(10) -0.0051(8) 0.0117(8) -0.0024(8)
O2' 0.0476(13) 0.0261(11) 0.0243(10) 0.0063(10) 0.0156(9) 0.0005(9)
O3' 0.0434(12) 0.0191(10) 0.0299(11) 0.0002(9) 0.0170(9) 0.0012(8)
O4' 0.0266(10) 0.0309(11) 0.0245(9) -0.0022(9) 0.0095(8) 0.0057(9)
O6' 0.0318(11) 0.0226(10) 0.0305(11) -0.0012(8) 0.0146(9) -0.0006(8)
C1 0.0244(13) 0.0197(13) 0.0221(13) 0.0003(11) 0.0039(10) 0.0001(11)
C2 0.0265(13) 0.0199(13) 0.0192(12) 0.0030(11) 0.0065(10) 0.0031(10)
C3 0.0194(12) 0.0225(13) 0.0188(13) 0.0020(10) 0.0030(10) 0.0000(10)
C4 0.0211(12) 0.0246(14) 0.0204(12) -0.0015(10) 0.0045(10) 0.0016(11)
C5 0.0186(12) 0.0221(13) 0.0210(12) -0.0015(10) 0.0056(10) 0.0002(11)
C6 0.0288(14) 0.0255(14) 0.0225(13) -0.0088(12) 0.0028(11) 0.0015(11)
C7 0.0315(14) 0.0158(13) 0.0241(14) -0.0027(11) 0.0033(11) 0.0017(11)
C8 0.0193(12) 0.0185(13) 0.0191(12) -0.0006(10) 0.0044(9) 0.0008(10)
C9 0.0214(12) 0.0161(12) 0.0205(13) -0.0018(10) 0.0044(10) 0.0012(10)
C10 0.0202(12) 0.0211(13) 0.0191(13) 0.0030(10) 0.0040(10) 0.0003(10)
C11 0.0352(15) 0.0188(13) 0.0257(14) -0.0019(12) 0.0009(12) 0.0014(11)
C12 0.0279(14) 0.0207(14) 0.0242(13) -0.0050(11) 0.0043(11) -0.0011(11)
C13 0.0164(12) 0.0221(13) 0.0197(13) -0.0029(10) 0.0040(10) -0.0005(11)
C14 0.0183(12) 0.0196(13) 0.0193(12) 0.0009(10) 0.0047(9) 0.0024(10)
C15 0.0270(13) 0.0188(13) 0.0244(14) 0.0017(11) 0.0044(11) 0.0003(11)
C16 0.0234(13) 0.0263(14) 0.0213(13) 0.0044(11) 0.0074(10) 0.0051(11)
C17 0.0180(12) 0.0271(14) 0.0207(12) -0.0019(11) 0.0043(10) 0.0015(11)
C18 0.0215(13) 0.0232(14) 0.0200(13) -0.0030(11) 0.0047(10) 0.0006(11)
C19 0.0255(13) 0.0306(16) 0.0249(14) -0.0081(11) 0.0065(11) 0.0038(12)
C20 0.0257(15) 0.050(2) 0.0244(14) -0.0119(14) 0.0006(12) 0.0026(14)
C21 0.0243(14) 0.053(2) 0.0271(14) -0.0027(14) -0.0030(11) 0.0080(15)
C22 0.0260(14) 0.0397(17) 0.0219(13) -0.0033(13) 0.0025(11) 0.0076(13)
C23 0.0347(15) 0.0281(15) 0.0211(13) -0.0085(12) 0.0006(11) -0.0006(12)
C24 0.0208(13) 0.052(2) 0.0238(13) -0.0082(13) 0.0023(11) 0.0027(14)
C25 0.0254(13) 0.0315(16) 0.0259(14) 0.0093(12) 0.0050(11) -0.0017(12)
C26 0.0205(12) 0.0286(14) 0.0229(13) -0.0012(11) 0.0065(10) 0.0001(11)
C27 0.0222(13) 0.0302(15) 0.0227(12) 0.0044(12) 0.0058(10) 0.0001(12)
C28 0.0235(13) 0.0225(13) 0.0163(12) -0.0018(11) 0.0047(9) 0.0006(10)
C29 0.0289(16) 0.081(3) 0.0398(19) -0.0191(19) -0.0017(14) 0.009(2)
C30 0.052(2) 0.055(2) 0.0297(16) -0.0183(18) 0.0016(15) -0.0061(16)
C1' 0.0219(13) 0.0225(14) 0.0225(13) -0.0011(10) 0.0085(10) 0.0025(11)
C2' 0.0237(13) 0.0221(13) 0.0220(13) 0.0009(10) 0.0058(10) 0.0007(11)
C3' 0.0269(13) 0.0187(13) 0.0221(13) 0.0003(11) 0.0076(10) 0.0029(11)
C4' 0.0226(13) 0.0214(13) 0.0206(12) -0.0020(10) 0.0066(10) 0.0029(10)
C5' 0.0198(12) 0.0225(13) 0.0216(12) -0.0004(10) 0.0082(10) 0.0004(10)
C6' 0.0335(15) 0.0241(14) 0.0229(13) 0.0026(12) 0.0091(11) -0.0003(11)
O12 0.057(2) 0.211(6) 0.170(5) 0.042(3) 0.045(3) 0.090(5)
Cl1 0.081(4) 0.153(6) 0.087(4) -0.026(4) 0.050(3) -0.054(4)

loop_
_atom_type_symbol
_atom_type_description
_atom_type_scat_dispersion_real
_atom_type_scat_dispersion_imag
_atom_type_scat_source
O O 0.0106 0.0060 'International Tables Vol C Tables 4.2.6.8 and 6.1.1.4'
C C 0.0033 0.0016 'International Tables Vol C Tables 4.2.6.8 and 6.1.1.4'
H H 0.0000 0.0000 'International Tables Vol C Tables 4.2.6.8 and 6.1.1.4'
Cl Cl 0.1484 0.1585 'International Tables Vol C Tables 4.2.6.8 and 6.1.1.4'

loop_
_geom_angle_atom_site_label_1
_geom_angle_atom_site_label_2
_geom_angle_atom_site_label_3
_geom_angle
_geom_angle_publ_flag
C2 O1 H1 109.5 ?
C3 O2 H2 109.5 ?
C23 O3 H3 109.5 ?
C19 O4 H4 109.5 ?
C28 O6 C1' 120.7(2) y
C1' O1' C5' 111.7(2) y
C2' O2' H2' 109.5 ?
C3' O3' H3' 109.5 ?
C4' O4' H4' 109.5 ?
C6' O6' H6' 109.5 ?
C2 C1 C10 112.4(2) ?
C2 C1 H1A 109.1 ?
C10 C1 H1A 109.1 ?
C2 C1 H1B 109.1 ?
C10 C1 H1B 109.1 ?
H1A C1 H1B 107.8 ?
O1 C2 C3 107.7(2) ?
O1 C2 C1 107.9(2) ?
C3 C2 C1 112.6(2) ?
O1 C2 H2A 109.5 ?
C3 C2 H2A 109.5 ?
C1 C2 H2A 109.5 ?
O2 C3 C2 107.6(2) ?
O2 C3 C4 111.3(2) ?
C2 C3 C4 113.7(2) ?
O2 C3 H3A 108.0 ?
C2 C3 H3A 108.0 ?
C4 C3 H3A 108.0 ?
C23 C4 C24 106.7(2) ?
C23 C4 C3 106.6(2) ?
C24 C4 C3 111.5(2) ?
C23 C4 C5 108.5(2) ?
C24 C4 C5 115.8(2) ?
C3 C4 C5 107.4(2) ?
C6 C5 C10 111.7(2) ?
C6 C5 C4 112.9(2) ?
C10 C5 C4 116.7(2) ?
C6 C5 H5 104.7 ?
C10 C5 H5 104.7 ?
C4 C5 H5 104.7 ?
C5 C6 C7 110.5(2) ?
C5 C6 H6A 109.5 ?
C7 C6 H6A 109.5 ?
C5 C6 H6B 109.5 ?
C7 C6 H6B 109.5 ?
H6A C6 H6B 108.1 ?
C6 C7 C8 112.6(2) ?
C6 C7 H7A 109.1 ?
C8 C7 H7A 109.1 ?
C6 C7 H7B 109.1 ?
C8 C7 H7B 109.1 ?
H7A C7 H7B 107.8 ?
C7 C8 C26 107.4(2) ?
C7 C8 C9 110.4(2) ?
C26 C8 C9 111.6(2) ?
C7 C8 C14 109.9(2) ?
C26 C8 C14 110.5(2) ?
C9 C8 C14 107.0(2) ?
C11 C9 C8 109.6(2) ?
C11 C9 C10 114.3(2) ?
C8 C9 C10 117.4(2) ?
C11 C9 H9 104.7 ?
C8 C9 H9 104.7 ?
C10 C9 H9 104.7 ?
C25 C10 C5 113.8(2) ?
C25 C10 C1 108.8(2) ?
C5 C10 C1 106.7(2) ?
C25 C10 C9 112.8(2) ?
C5 C10 C9 106.2(2) ?
C1 C10 C9 108.2(2) ?
C12 C11 C9 115.0(2) ?
C12 C11 H11A 108.5 ?
C9 C11 H11A 108.5 ?
C12 C11 H11B 108.5 ?
C9 C11 H11B 108.5 ?
H11A C11 H11B 107.5 ?
C13 C12 C11 126.2(2) ?
C13 C12 H12 116.9 ?
C11 C12 H12 116.9 ?
C12 C13 C14 118.4(2) ?
C12 C13 C18 119.0(2) ?
C14 C13 C18 122.6(2) ?
C13 C14 C15 113.2(2) ?
C13 C14 C27 108.6(2) ?
C15 C14 C27 105.9(2) ?
C13 C14 C8 106.7(2) ?
C15 C14 C8 110.6(2) ?
C27 C14 C8 111.9(2) ?
C16 C15 C14 113.8(2) ?
C16 C15 H15A 108.8 ?
C14 C15 H15A 108.8 ?
C16 C15 H15B 108.8 ?
C14 C15 H15B 108.8 ?
H15A C15 H15B 107.7 ?
C15 C16 C17 110.6(2) ?
C15 C16 H16A 109.5 ?
C17 C16 H16A 109.5 ?
C15 C16 H16B 109.5 ?
C17 C16 H16B 109.5 ?
H16A C16 H16B 108.1 ?
C28 C17 C16 108.0(2) ?
C28 C17 C18 110.4(2) ?
C16 C17 C18 110.4(2) ?
C28 C17 C22 103.8(2) ?
C16 C17 C22 112.1(2) ?
C18 C17 C22 111.9(2) ?
C13 C18 C17 113.1(2) ?
C13 C18 C19 110.7(2) ?
C17 C18 C19 114.3(2) ?
C13 C18 H18 106.0 ?
C17 C18 H18 106.0 ?
C19 C18 H18 106.0 ?
O4 C19 C20 109.9(2) ?
O4 C19 C18 111.6(2) ?
C20 C19 C18 114.0(2) ?
O4 C19 H19 107.0 ?
C20 C19 H19 107.0 ?
C18 C19 H19 107.0 ?
C21 C20 C29 109.3(3) ?
C21 C20 C30 111.9(3) ?
C29 C20 C30 107.9(3) ?
C21 C20 C19 108.8(3) ?
C29 C20 C19 109.7(2) ?
C30 C20 C19 109.2(3) ?
C22 C21 C20 112.7(3) ?
C22 C21 H21A 109.1 ?
C20 C21 H21A 109.1 ?
C22 C21 H21B 109.1 ?
C20 C21 H21B 109.1 ?
H21A C21 H21B 107.8 ?
C21 C22 C17 113.1(2) ?
C21 C22 H22A 109.0 ?
C17 C22 H22A 109.0 ?
C21 C22 H22B 109.0 ?
C17 C22 H22B 109.0 ?
H22A C22 H22B 107.8 ?
O3 C23 C4 110.4(2) ?
O3 C23 H23A 109.6 ?
C4 C23 H23A 109.6 ?
O3 C23 H23B 109.6 ?
C4 C23 H23B 109.6 ?
H23A C23 H23B 108.1 ?
C4 C24 H24A 109.5 ?
C4 C24 H24B 109.5 ?
H24A C24 H24B 109.5 ?
C4 C24 H24C 109.5 ?
H24A C24 H24C 109.5 ?
H24B C24 H24C 109.5 ?
C10 C25 H25A 109.5 ?
C10 C25 H25B 109.5 ?
H25A C25 H25B 109.5 ?
C10 C25 H25C 109.5 ?
H25A C25 H25C 109.5 ?
H25B C25 H25C 109.5 ?
C8 C26 H26A 109.5 ?
C8 C26 H26B 109.5 ?
H26A C26 H26B 109.5 ?
C8 C26 H26C 109.5 ?
H26A C26 H26C 109.5 ?
H26B C26 H26C 109.5 ?
C14 C27 H27A 109.5 ?
C14 C27 H27B 109.5 ?
H27A C27 H27B 109.5 ?
C14 C27 H27C 109.5 ?
H27A C27 H27C 109.5 ?
H27B C27 H27C 109.5 ?
O5 C28 O6 123.0(2) ?
O5 C28 C17 126.9(2) ?
O6 C28 C17 110.1(2) ?
C20 C29 H29A 109.5 ?
C20 C29 H29B 109.5 ?
H29A C29 H29B 109.5 ?
C20 C29 H29C 109.5 ?
H29A C29 H29C 109.5 ?
H29B C29 H29C 109.5 ?
C20 C30 H30A 109.5 ?
C20 C30 H30B 109.5 ?
H30A C30 H30B 109.5 ?
C20 C30 H30C 109.5 ?
H30A C30 H30C 109.5 ?
H30B C30 H30C 109.5 ?
O1' C1' O6 107.3(2) ?
O1' C1' C2' 111.4(2) ?
O6 C1' C2' 104.4(2) ?
O1' C1' H1' 111.1 ?
O6 C1' H1' 111.1 ?
C2' C1' H1' 111.1 ?
O2' C2' C1' 106.2(2) ?
O2' C2' C3' 112.0(2) ?
C1' C2' C3' 111.8(2) ?
O2' C2' H2'1 108.9 ?
C1' C2' H2'1 108.9 ?
C3' C2' H2'1 108.9 ?
O3' C3' C4' 108.0(2) ?
O3' C3' C2' 110.4(2) ?
C4' C3' C2' 110.7(2) ?
O3' C3' H3'1 109.2 ?
C4' C3' H3'1 109.2 ?
C2' C3' H3'1 109.2 ?
O4' C4' C3' 111.9(2) ?
O4' C4' C5' 112.3(2) ?
C3' C4' C5' 108.8(2) ?
O4' C4' H4'1 107.9 ?
C3' C4' H4'1 107.9 ?
C5' C4' H4'1 107.9 ?
O1' C5' C6' 106.8(2) ?
O1' C5' C4' 108.8(2) ?
C6' C5' C4' 113.5(2) ?
O1' C5' H5' 109.2 ?
C6' C5' H5' 109.2 ?
C4' C5' H5' 109.2 ?
O6' C6' C5' 113.6(2) ?
O6' C6' H6'1 108.8 ?
C5' C6' H6'1 108.8 ?
O6' C6' H6'2 108.8 ?
C5' C6' H6'2 108.8 ?
H6'1 C6' H6'2 107.7 ?
H12A O12 H12B 107.2 ?
Cl1 C31 H31A 109.5 ?
Cl1 C31 H31B 109.5 ?
H31A C31 H31B 109.5 ?
Cl1 C31 H31C 109.5 ?
H31A C31 H31C 109.5 ?
H31B C31 H31C 109.5 ?

loop_
_geom_bond_atom_site_label_1
_geom_bond_atom_site_label_2
_geom_bond_distance
_geom_bond_publ_flag
O1 C2 1.444(3) y
O1 H1 0.8200 ?
O2 C3 1.437(3) y
O2 H2 0.8200 ?
O3 C23 1.432(4) y
O3 H3 0.8200 ?
O4 C19 1.432(4) y
O4 H4 0.8200 ?
O5 C28 1.216(3) y
O6 C28 1.345(3) y
O6 C1' 1.429(3) y
O1' C1' 1.410(3) y
O1' C5' 1.444(3) y
O2' C2' 1.423(3) y
O2' H2' 0.8200 ?
O3' C3' 1.437(3) y
O3' H3' 0.8200 ?
O4' C4' 1.424(3) y
O4' H4' 0.8200 ?
O6' C6' 1.431(3) y
O6' H6' 0.8200 ?
C1 C2 1.529(4) ?
C1 C10 1.552(4) ?
C1 H1A 0.9700 ?
C1 H1B 0.9700 ?
C2 C3 1.509(4) ?
C2 H2A 0.9800 ?
C3 C4 1.536(4) ?
C3 H3A 0.9800 ?
C4 C23 1.526(4) ?
C4 C24 1.535(4) ?
C4 C5 1.559(4) ?
C5 C6 1.527(4) ?
C5 C10 1.549(4) ?
C5 H5 0.9800 ?
C6 C7 1.523(4) ?
C6 H6A 0.9700 ?
C6 H6B 0.9700 ?
C7 C8 1.542(4) ?
C7 H7A 0.9700 ?
C7 H7B 0.9700 ?
C8 C26 1.555(3) ?
C8 C9 1.555(3) ?
C8 C14 1.590(3) ?
C9 C11 1.546(4) ?
C9 C10 1.575(4) ?
C9 H9 0.9800 ?
C10 C25 1.537(4) ?
C11 C12 1.506(4) ?
C11 H11A 0.9700 ?
C11 H11B 0.9700 ?
C12 C13 1.329(4) ?
C12 H12 0.9300 ?
C13 C14 1.534(4) ?
C13 C18 1.541(4) ?
C14 C15 1.542(4) ?
C14 C27 1.552(3) ?
C15 C16 1.534(4) ?
C15 H15A 0.9700 ?
C15 H15B 0.9700 ?
C16 C17 1.535(4) ?
C16 H16A 0.9700 ?
C16 H16B 0.9700 ?
C17 C28 1.525(3) ?
C17 C18 1.545(4) ?
C17 C22 1.557(4) ?
C18 C19 1.558(4) ?
C18 H18 0.9800 ?
C19 C20 1.544(4) ?
C19 H19 0.9800 ?
C20 C21 1.529(5) ?
C20 C29 1.533(4) ?
C20 C30 1.534(5) ?
C21 C22 1.520(4) ?
C21 H21A 0.9700 ?
C21 H21B 0.9700 ?
C22 H22A 0.9700 ?
C22 H22B 0.9700 ?
C23 H23A 0.9700 ?
C23 H23B 0.9700 ?
C24 H24A 0.9600 ?
C24 H24B 0.9600 ?
C24 H24C 0.9600 ?
C25 H25A 0.9600 ?
C25 H25B 0.9600 ?
C25 H25C 0.9600 ?
C26 H26A 0.9600 ?
C26 H26B 0.9600 ?
C26 H26C 0.9600 ?
C27 H27A 0.9600 ?
C27 H27B 0.9600 ?
C27 H27C 0.9600 ?
C29 H29A 0.9600 ?
C29 H29B 0.9600 ?
C29 H29C 0.9600 ?
C30 H30A 0.9600 ?
C30 H30B 0.9600 ?
C30 H30C 0.9600 ?
C1' C2' 1.526(4) ?
C1' H1' 0.9800 ?
C2' C3' 1.530(4) ?
C2' H2'1 0.9800 ?
C3' C4' 1.521(4) ?
C3' H3'1 0.9800 ?
C4' C5' 1.532(4) ?
C4' H4'1 0.9800 ?
C5' C6' 1.508(4) ?
C5' H5' 0.9800 ?
C6' H6'1 0.9700 ?
C6' H6'2 0.9700 ?
O12 H12A 0.82 ?
O12 H12B 0.82 ?
Cl1 C31 1.131(14) ?
C31 H31A 0.9600 ?
C31 H31B 0.9600 ?
C31 H31C 0.9600 ?

loop_
_geom_hbond_atom_site_label_D
_geom_hbond_atom_site_label_H
_geom_hbond_atom_site_label_A
_geom_hbond_site_symmetry_A
_geom_hbond_distance_DH
_geom_hbond_distance_HA
_geom_hbond_distance_DA
_geom_hbond_angle_DHA
O1 H1 O4' 1_564 0.82 2.15 2.901(3) 152
O1 H1 O2 . 0.82 2.35 2.772(3) 113
O2 H2 O6' 1_554 0.82 1.97 2.781(3) 171
O3 H3 O1 1_545 0.82 1.79 2.602(3) 170
O4 H4 Cl1 2_666 0.82 2.06 2.848(7) 161
O2' H2' O5 1_545 0.82 2.12 2.914(3) 163
O3' H3' O5 1_545 0.82 2.13 2.900(3) 157
O4' H4' O6' 4_547 0.82 2.02 2.827(3) 169
O6' H6' O3' 1_565 0.82 1.94 2.758(3) 174
O12 H12A Cl1 2_656 0.82 2.24 3.056(12) 171
O12 H12B O3 2_656 0.82 2.20 2.891(5) 142

loop_
_geom_torsion_atom_site_label_1
_geom_torsion_atom_site_label_2
_geom_torsion_atom_site_label_3
_geom_torsion_atom_site_label_4
_geom_torsion
C10 C1 C2 O1 -174.8(2)
C10 C1 C2 C3 -56.1(3)
O1 C2 C3 O2 -62.1(3)
C1 C2 C3 O2 179.1(2)
O1 C2 C3 C4 174.1(2)
C1 C2 C3 C4 55.3(3)
O2 C3 C4 C23 70.3(3)
C2 C3 C4 C23 -167.9(2)
O2 C3 C4 C24 -45.7(3)
C2 C3 C4 C24 76.1(3)
O2 C3 C4 C5 -173.5(2)
C2 C3 C4 C5 -51.7(3)
C23 C4 C5 C6 -59.4(3)
C24 C4 C5 C6 60.5(3)
C3 C4 C5 C6 -174.3(2)
C23 C4 C5 C10 169.2(2)
C24 C4 C5 C10 -70.9(3)
C3 C4 C5 C10 54.3(3)
C10 C5 C6 C7 -63.8(3)
C4 C5 C6 C7 162.4(2)
C5 C6 C7 C8 58.0(3)
C6 C7 C8 C26 73.5(3)
C6 C7 C8 C9 -48.5(3)
C6 C7 C8 C14 -166.3(2)
C7 C8 C9 C11 179.6(2)
C26 C8 C9 C11 60.2(3)
C14 C8 C9 C11 -60.8(3)
C7 C8 C9 C10 47.0(3)
C26 C8 C9 C10 -72.4(3)
C14 C8 C9 C10 166.6(2)
C6 C5 C10 C25 -67.4(3)
C4 C5 C10 C25 64.5(3)
C6 C5 C10 C1 172.6(2)
C4 C5 C10 C1 -55.5(3)
C6 C5 C10 C9 57.4(3)
C4 C5 C10 C9 -170.7(2)
C2 C1 C10 C25 -69.5(3)
C2 C1 C10 C5 53.7(3)
C2 C1 C10 C9 167.7(2)
C11 C9 C10 C25 -55.7(3)
C8 C9 C10 C25 74.7(3)
C11 C9 C10 C5 178.9(2)
C8 C9 C10 C5 -50.7(3)
C11 C9 C10 C1 64.6(3)
C8 C9 C10 C1 -165.0(2)
C8 C9 C11 C12 26.4(3)
C10 C9 C11 C12 160.6(2)
C9 C11 C12 C13 3.9(4)
C11 C12 C13 C14 2.7(4)
C11 C12 C13 C18 -178.7(2)
C12 C13 C14 C15 -159.4(2)
C18 C13 C14 C15 22.1(3)
C12 C13 C14 C27 83.3(3)
C18 C13 C14 C27 -95.2(3)
C12 C13 C14 C8 -37.5(3)
C18 C13 C14 C8 144.0(2)
C7 C8 C14 C13 -173.8(2)
C26 C8 C14 C13 -55.4(3)
C9 C8 C14 C13 66.3(2)
C7 C8 C14 C15 -50.3(3)
C26 C8 C14 C15 68.1(3)
C9 C8 C14 C15 -170.2(2)
C7 C8 C14 C27 67.5(3)
C26 C8 C14 C27 -174.1(2)
C9 C8 C14 C27 -52.4(3)
C13 C14 C15 C16 -37.1(3)
C27 C14 C15 C16 81.7(3)
C8 C14 C15 C16 -156.8(2)
C14 C15 C16 C17 59.2(3)
C15 C16 C17 C28 57.8(3)
C15 C16 C17 C18 -63.0(3)
C15 C16 C17 C22 171.5(2)
C12 C13 C18 C17 154.6(2)
C14 C13 C18 C17 -27.0(3)
C12 C13 C18 C19 -75.8(3)
C14 C13 C18 C19 102.7(3)
C28 C17 C18 C13 -73.6(3)
C16 C17 C18 C13 45.8(3)
C22 C17 C18 C13 171.3(2)
C28 C17 C18 C19 158.6(2)
C16 C17 C18 C19 -82.1(3)
C22 C17 C18 C19 43.5(3)
C13 C18 C19 O4 -51.6(3)
C17 C18 C19 O4 77.4(3)
C13 C18 C19 C20 -176.8(2)
C17 C18 C19 C20 -47.8(3)
O4 C19 C20 C21 -72.7(3)
C18 C19 C20 C21 53.3(3)
O4 C19 C20 C29 46.8(4)
C18 C19 C20 C29 172.9(3)
O4 C19 C20 C30 164.9(3)
C18 C19 C20 C30 -69.0(3)
C29 C20 C21 C22 -178.1(3)
C30 C20 C21 C22 62.4(3)
C19 C20 C21 C22 -58.3(3)
C20 C21 C22 C17 57.2(4)
C28 C17 C22 C21 -167.3(3)
C16 C17 C22 C21 76.4(3)
C18 C17 C22 C21 -48.2(4)
C24 C4 C23 O3 -176.6(2)
C3 C4 C23 O3 64.2(3)
C5 C4 C23 O3 -51.2(3)
C1' O6 C28 O5 9.2(4)
C1' O6 C28 C17 -172.5(2)
C16 C17 C28 O5 -130.7(3)
C18 C17 C28 O5 -9.9(4)
C22 C17 C28 O5 110.1(3)
C16 C17 C28 O6 51.1(3)
C18 C17 C28 O6 172.0(2)
C22 C17 C28 O6 -68.0(3)
C5' O1' C1' O6 -174.3(2)
C5' O1' C1' C2' -60.6(3)
C28 O6 C1' O1' -74.5(3)
C28 O6 C1' C2' 167.1(2)
O1' C1' C2' O2' 173.9(2)
O6 C1' C2' O2' -70.6(3)
O1' C1' C2' C3' 51.5(3)
O6 C1' C2' C3' 167.1(2)
O2' C2' C3' O3' 72.8(3)
C1' C2' C3' O3' -168.2(2)
O2' C2' C3' C4' -167.7(2)
C1' C2' C3' C4' -48.7(3)
O3' C3' C4' O4' -61.0(3)
C2' C3' C4' O4' 178.0(2)
O3' C3' C4' C5' 174.3(2)
C2' C3' C4' C5' 53.3(3)
C1' O1' C5' C6' -171.3(2)
C1' O1' C5' C4' 65.7(3)
O4' C4' C5' O1' 174.6(2)
C3' C4' C5' O1' -61.0(3)
O4' C4' C5' C6' 55.8(3)
C3' C4' C5' C6' -179.8(2)
O1' C5' C6' O6' 82.3(3)
C4' C5' C6' O6' -157.8(2)
